data_2001114
loop_
_publ_author_name
'Delacruz, X.'
'Mart\'inez-Balb\'as, A.'
'Tormo, J.'
'Verdaguer, N.'

_publ_section_title
;
 Structure of
 <i>trans</i>-diaquabis[(2-oxopyrrolidin-1-yl)acetamide]copper(II)
 perchlorate
;
_journal_issue 1
_journal_name_full 'Acta Crystallographica Section C'
_journal_page_first 167
_journal_page_last 169
_journal_paper_doi 10.1107/S0108270191008971
_journal_volume 48
_journal_year 1992
_chemical_formula_sum 'C12 H24 Cl2 Cu N4 O14'
_space_group_crystal_system monoclinic
_space_group_IT_number 14
_space_group_name_Hall '-P 2ybc'
_space_group_name_H-M_alt 'P 1 21/c 1'
_cell_angle_alpha 90
_cell_angle_beta 103.94(5)
_cell_angle_gamma 90
_cell_formula_units_Z 2
_cell_length_a 7.231(10)
_cell_length_b 10.633(3)
_cell_length_c 15.767(3)
_cell_volume 1176.6(17)
_diffrn_radiation_type Mo
_diffrn_radiation_wavelength .71069
_exptl_absorpt_coefficient_mu 12.08
_exptl_crystal_density_diffrn 1.645
_exptl_crystal_F_000 594.99
_cod_data_source_file mu0207.cif
_cod_data_source_block mu0207a
_cod_depositor_comments
;
 Updating space group information and adding the symmetry operation list.

 Antanas Vaitkus,
 2018-06-15
;
_cod_original_cell_volume 1176.57
_cod_original_formula_sum 'Cu1 Cl2 C12 N4 O14 H24'
_cod_database_code 2001114

loop_
_space_group_symop_id
_space_group_symop_operation_xyz
1 x,y,z
2 -x,y+1/2,-z+1/2
3 -x,-y,-z
4 x,-y+1/2,z+1/2

loop_
_atom_site_label
_atom_site_fract_x
_atom_site_fract_y
_atom_site_fract_z
Cu 0 0 0
Cl .7894(3) .6590(2) .19210(10)
O1 .2263(5) .1029(4) .0457(3)
O2 .8497(5) .0863(4) .0703(2)
O3 -.1296(7) .1149(4) -.1360(4)
C1 .2593(7) .2134(5) .0689(3)
C2 .1222(9) .3203(6) .0666(4)
C3 .2521(12) .4355(6) .0912(8)
C4 .4475(11) .3861(6) .1289(6)
C5 .5968(8) .1691(7) .1222(4)
C6 .6969(8) .1447(5) .0502(3)
N1 .4379(7) .2531(4) .1017(3)
N2 .6178(7) .1869(6) -.0293(3)
O1PE .7189(12) .6566(7) .1046(4)
O2PE .6859(19) .6138(11) .2431(6)
O3PE .9349(19) .606(5) .2076(11)
O4PE .853(5) .769(2) .2181(12)
H1 1.040(8) .310(5) 1.109(3)
H2 1.006(3) .323(9) 1.010(6)
H3 1.2052(12) .4919(6) 1.1391(6)
H4 1.2504(12) .4917(6) 1.034(6)
H5 1.4837(11) .3938(6) 1.1992(6)
H6 1.5513(11) .4365(6) 1.1029(6)
H7 1.532(9) .105(6) 1.128(4)
H8 1.686(9) .174(6) 1.179(4)
H9 1.674(8) .148(5) .924(3)
H10 1.475(3) .190(5) .947(8)
H31 1.8892(7) .1658(4) .8074(3)
H32 1.9704(7) .0378(4) .8776(3)
